data_7029180
loop_
_publ_author_name
'Huang, Shih-Huang'
'Nesterov, Vladimir N.'
'Richmond, Michael G.'

_publ_section_title
;
 New azido-substituted tantalum compounds: syntheses and DFT examination
 of nitrogen-rich mono-, di-, and trinuclear tantalum(v) compounds.
;
_journal_issue 9
_journal_name_full 'Dalton transactions (Cambridge, England : 2003)'
_journal_page_first 3453
_journal_page_last 3461
_journal_paper_doi 10.1039/c3dt53101e
_journal_volume 43
_journal_year 2014
_chemical_formula_moiety 'C16 H48 N14 Ta2'
_chemical_formula_sum 'C16 H48 N14 Ta2'
_chemical_formula_weight 798.58
_chemical_name_systematic
;
?
;
_space_group_IT_number 12
_symmetry_cell_setting monoclinic
_symmetry_space_group_name_Hall '-C 2y'
_symmetry_space_group_name_H-M 'C 1 2/m 1'
_atom_sites_solution_hydrogens geom
_atom_sites_solution_primary direct
_atom_sites_solution_secondary difmap
_audit_creation_method SHELXL-97
_cell_angle_alpha 90.00
_cell_angle_beta 108.6970(10)
_cell_angle_gamma 90.00
_cell_formula_units_Z 2
_cell_length_a 10.9504(8)
_cell_length_b 12.2006(9)
_cell_length_c 11.1011(8)
_cell_measurement_reflns_used 7245
_cell_measurement_temperature 100(2)
_cell_measurement_theta_max 27.14
_cell_measurement_theta_min 2.58
_cell_volume 1404.85(18)
_computing_cell_refinement 'APEX2 (Bruker-AXS, 2007)'
_computing_data_collection 'APEX2 (Bruker-AXS, 2007)'
_computing_data_reduction 'APEX2 (Bruker-AXS, 2007)'
_computing_molecular_graphics 'SHELXTL (Sheldrick, 2008)'
_computing_publication_material 'SHELXTL (Sheldrick, 2008)'
_computing_structure_refinement 'SHELXL-97 (Sheldrick, 2008)'
_computing_structure_solution 'SHELXS-97 (Sheldrick, 2008)'
_diffrn_ambient_temperature 100(2)
_diffrn_measured_fraction_theta_full 0.999
_diffrn_measured_fraction_theta_max 0.999
_diffrn_measurement_device_type 'Bruker SMART APEX II CCD'
_diffrn_measurement_method '\w scans'
_diffrn_radiation_monochromator graphite
_diffrn_radiation_source 'fine-focus sealed tube'
_diffrn_radiation_type MoK\a
_diffrn_radiation_wavelength 0.71073
_diffrn_reflns_av_R_equivalents 0.0228
_diffrn_reflns_av_sigmaI/netI 0.0150
_diffrn_reflns_limit_h_max 13
_diffrn_reflns_limit_h_min -13
_diffrn_reflns_limit_k_max 15
_diffrn_reflns_limit_k_min -15
_diffrn_reflns_limit_l_max 14
_diffrn_reflns_limit_l_min -14
_diffrn_reflns_number 8480
_diffrn_reflns_theta_full 26.99
_diffrn_reflns_theta_max 26.99
_diffrn_reflns_theta_min 1.94
_exptl_absorpt_coefficient_mu 7.814
_exptl_absorpt_correction_T_max 0.2712
_exptl_absorpt_correction_T_min 0.1483
_exptl_absorpt_correction_type multi-scan
_exptl_absorpt_process_details SADABS
_exptl_crystal_colour yellow
_exptl_crystal_density_diffrn 1.888
_exptl_crystal_density_method 'not measured'
_exptl_crystal_description block
_exptl_crystal_F_000 776
_exptl_crystal_size_max 0.40
_exptl_crystal_size_mid 0.29
_exptl_crystal_size_min 0.23
_refine_diff_density_max 0.509
_refine_diff_density_min -0.654
_refine_diff_density_rms 0.068
_refine_ls_extinction_method none
_refine_ls_goodness_of_fit_ref 1.035
_refine_ls_hydrogen_treatment mixed
_refine_ls_matrix_type full
_refine_ls_number_parameters 98
_refine_ls_number_reflns 1617
_refine_ls_number_restraints 0
_refine_ls_restrained_S_all 1.035
_refine_ls_R_factor_all 0.0112
_refine_ls_R_factor_gt 0.0108
_refine_ls_shift/su_max 0.001
_refine_ls_shift/su_mean 0.000
_refine_ls_structure_factor_coef Fsqd
_refine_ls_weighting_details 'calc w=1/[\s^2^(Fo^2^)+(0.0073P)^2^+2.8500P] where P=(Fo^2^+2Fc^2^)/3'
_refine_ls_weighting_scheme calc
_refine_ls_wR_factor_gt 0.0254
_refine_ls_wR_factor_ref 0.0255
_reflns_number_gt 1585
_reflns_number_total 1617
_reflns_threshold_expression >2sigma(I)
_cod_data_source_file c3dt53101e.txt
_cod_data_source_block str0188h
_cod_depositor_comments
;
The following automatic conversions were performed:

'_symmetry_cell_setting' value 'Monoclinic' changed to 'monoclinic'
according to
/usr/data/users/saulius/automatic-downloads/current/RSC/lib/dictionaries/cif_core.dic
dictionary named 'cif_core.dic' version 2.4.2 from 2011-04-26.

Automatic conversion script
Id: cif_fix_values 2281 2013-09-26 08:29:07Z andrius 
;
_cod_original_sg_symbol_H-M 'C 2/m'
_cod_database_code 7029180

loop_
_symmetry_equiv_pos_as_xyz
'x, y, z'
'-x, y, -z'
'x+1/2, y+1/2, z'
'-x+1/2, y+1/2, -z'
'-x, -y, -z'
'x, -y, z'
'-x+1/2, -y+1/2, -z'
'x+1/2, -y+1/2, z'

loop_
_atom_site_label
_atom_site_type_symbol
_atom_site_fract_x
_atom_site_fract_y
_atom_site_fract_z
_atom_site_U_iso_or_equiv
_atom_site_adp_type
_atom_site_occupancy
_atom_site_symmetry_multiplicity
_atom_site_calc_flag
_atom_site_refinement_flags
Ta1 Ta 0.241871(9) 0.5000 0.207472(9) 0.01265(4) Uani 1 2 d S
N1 N 0.08047(15) 0.38055(14) 0.09945(15) 0.0199(3) Uani 1 1 d .
N2 N 0.0000 0.38277(17) 0.0000 0.0138(4) Uani 1 2 d S
N3 N 0.35072(15) 0.37062(13) 0.27838(14) 0.0169(3) Uani 1 1 d .
N4 N 0.1502(2) 0.5000 0.3392(2) 0.0163(4) Uani 1 2 d S
N5 N 0.2957(2) 0.5000 0.0490(2) 0.0184(5) Uani 1 2 d S
C1 C 0.47929(19) 0.34756(18) 0.2705(2) 0.0260(4) Uani 1 1 d .
H1A H 0.4779 0.2774 0.2271 0.039 Uiso 1 1 calc R
H1B H 0.5416 0.3438 0.3564 0.039 Uiso 1 1 calc R
H1C H 0.5043 0.4061 0.2227 0.039 Uiso 1 1 calc R
C2 C 0.3084(2) 0.27938(16) 0.34086(19) 0.0216(4) Uani 1 1 d .
H2A H 0.3724 0.2663 0.4244 0.032 Uiso 1 1 calc R
H2B H 0.2993 0.2133 0.2886 0.032 Uiso 1 1 calc R
H2C H 0.2252 0.2974 0.3514 0.032 Uiso 1 1 calc R
C3 C 0.0137(3) 0.5000 0.3249(3) 0.0242(6) Uani 1 2 d S
C4 C 0.2267(3) 0.5000 0.4742(3) 0.0215(6) Uani 1 2 d S
C5 C 0.3011(2) 0.40182(18) -0.02473(19) 0.0267(4) Uani 1 1 d .
H5A H 0.3789 0.4040 -0.0501 0.040 Uiso 1 1 calc R
H5B H 0.2247 0.3992 -0.1008 0.040 Uiso 1 1 calc R
H5C H 0.3031 0.3365 0.0273 0.040 Uiso 1 1 calc R
H3A H -0.037(3) 0.5000 0.241(3) 0.016(8) Uiso 1 2 d S
H3B H -0.010(2) 0.557(2) 0.365(2) 0.029(6) Uiso 1 1 d .
H4A H 0.318(3) 0.5000 0.486(3) 0.020(8) Uiso 1 2 d S
H4B H 0.208(2) 0.4353(19) 0.516(2) 0.028(6) Uiso 1 1 d .

loop_
_atom_site_aniso_label
_atom_site_aniso_U_11
_atom_site_aniso_U_22
_atom_site_aniso_U_33
_atom_site_aniso_U_23
_atom_site_aniso_U_13
_atom_site_aniso_U_12
Ta1 0.01139(6) 0.01564(6) 0.01105(6) 0.000 0.00380(4) 0.000
N1 0.0185(8) 0.0210(8) 0.0169(8) 0.0005(6) 0.0011(7) -0.0023(6)
N2 0.0152(10) 0.0109(10) 0.0172(11) 0.000 0.0078(9) 0.000
N3 0.0159(7) 0.0183(8) 0.0163(7) 0.0007(6) 0.0050(6) 0.0015(6)
N4 0.0153(10) 0.0192(11) 0.0149(10) 0.000 0.0054(8) 0.000
N5 0.0184(11) 0.0228(12) 0.0146(10) 0.000 0.0061(9) 0.000
C1 0.0195(9) 0.0289(11) 0.0300(11) 0.0040(9) 0.0086(8) 0.0072(8)
C2 0.0262(10) 0.0175(9) 0.0206(9) 0.0008(7) 0.0070(8) 0.0006(8)
C3 0.0176(14) 0.0336(17) 0.0238(15) 0.000 0.0101(12) 0.000
C4 0.0233(14) 0.0273(15) 0.0147(13) 0.000 0.0070(11) 0.000
C5 0.0273(10) 0.0346(12) 0.0198(10) -0.0067(9) 0.0096(8) 0.0018(9)

loop_
_atom_type_symbol
_atom_type_description
_atom_type_scat_dispersion_real
_atom_type_scat_dispersion_imag
_atom_type_scat_source
C C 0.0033 0.0016 'International Tables Vol C Tables 4.2.6.8 and 6.1.1.4'
H H 0.0000 0.0000 'International Tables Vol C Tables 4.2.6.8 and 6.1.1.4'
N N 0.0061 0.0033 'International Tables Vol C Tables 4.2.6.8 and 6.1.1.4'
Ta Ta -0.7052 6.5227 'International Tables Vol C Tables 4.2.6.8 and 6.1.1.4'

loop_
_geom_angle_atom_site_label_1
_geom_angle_atom_site_label_2
_geom_angle_atom_site_label_3
_geom_angle
_geom_angle_site_symmetry_1
_geom_angle_site_symmetry_3
N3 Ta1 N3 105.54(9) . 6_565
N3 Ta1 N4 95.03(6) . .
N3 Ta1 N4 95.03(6) 6_565 .
N3 Ta1 N5 92.26(6) . .
N3 Ta1 N5 92.26(6) 6_565 .
N4 Ta1 N5 167.93(9) . .
N3 Ta1 N1 88.07(6) . .
N3 Ta1 N1 166.37(6) 6_565 .
N4 Ta1 N1 84.30(6) . .
N5 Ta1 N1 86.36(6) . .
N3 Ta1 N1 166.37(6) . 6_565
N3 Ta1 N1 88.07(6) 6_565 6_565
N4 Ta1 N1 84.30(6) . 6_565
N5 Ta1 N1 86.36(6) . 6_565
N1 Ta1 N1 78.31(8) . 6_565
N2 N1 Ta1 133.98(15) . .
N1 N2 N1 177.3(3) . 2
C2 N3 C1 109.78(15) . .
C2 N3 Ta1 123.54(12) . .
C1 N3 Ta1 126.58(13) . .
C3 N4 C4 110.1(2) . .
C3 N4 Ta1 130.83(18) . .
C4 N4 Ta1 119.10(17) . .
C5 N5 C5 110.0(2) . 6_565
C5 N5 Ta1 124.10(12) . .
C5 N5 Ta1 124.10(12) 6_565 .
N3 C1 H1A 109.5 . .
N3 C1 H1B 109.5 . .
H1A C1 H1B 109.5 . .
N3 C1 H1C 109.5 . .
H1A C1 H1C 109.5 . .
H1B C1 H1C 109.5 . .
N3 C2 H2A 109.5 . .
N3 C2 H2B 109.5 . .
H2A C2 H2B 109.5 . .
N3 C2 H2C 109.5 . .
H2A C2 H2C 109.5 . .
H2B C2 H2C 109.5 . .
N4 C3 H3A 111.9(19) . .
N4 C3 H3B 113.4(15) . .
H3A C3 H3B 109.0(19) . .
N4 C4 H4A 111.4(19) . .
N4 C4 H4B 110.8(14) . .
H4A C4 H4B 107.6(17) . .
N5 C5 H5A 109.5 . .
N5 C5 H5B 109.5 . .
H5A C5 H5B 109.5 . .
N5 C5 H5C 109.5 . .
H5A C5 H5C 109.5 . .
H5B C5 H5C 109.5 . .

loop_
_geom_bond_atom_site_label_1
_geom_bond_atom_site_label_2
_geom_bond_distance
_geom_bond_site_symmetry_2
Ta1 N3 1.9826(15) .
Ta1 N3 1.9826(15) 6_565
Ta1 N4 2.022(2) .
Ta1 N5 2.027(2) .
Ta1 N1 2.3080(16) .
Ta1 N1 2.3080(16) 6_565
N1 N2 1.1715(15) .
N2 N1 1.1715(15) 2
N3 C2 1.463(2) .
N3 C1 1.466(2) .
N4 C3 1.451(3) .
N4 C4 1.463(3) .
N5 C5 1.462(2) .
N5 C5 1.462(2) 6_565
C1 H1A 0.9800 .
C1 H1B 0.9800 .
C1 H1C 0.9800 .
C2 H2A 0.9800 .
C2 H2B 0.9800 .
C2 H2C 0.9800 .
C3 H3A 0.92(3) .
C3 H3B 0.91(2) .
C4 H4A 0.96(3) .
C4 H4B 0.97(2) .
C5 H5A 0.9800 .
C5 H5B 0.9800 .
C5 H5C 0.9800 .

loop_
_geom_torsion_atom_site_label_1
_geom_torsion_atom_site_label_2
_geom_torsion_atom_site_label_3
_geom_torsion_atom_site_label_4
_geom_torsion
_geom_torsion_site_symmetry_1
_geom_torsion_site_symmetry_4
N3 Ta1 N1 N2 -145.24(18) . .
N3 Ta1 N1 N2 31.7(4) 6_565 .
N4 Ta1 N1 N2 119.51(17) . .
N5 Ta1 N1 N2 -52.85(17) . .
N1 Ta1 N1 N2 34.17(19) 6_565 .
N3 Ta1 N3 C2 129.52(12) 6_565 .
N4 Ta1 N3 C2 32.87(15) . .
N5 Ta1 N3 C2 -137.51(15) . .
N1 Ta1 N3 C2 -51.23(14) . .
N1 Ta1 N3 C2 -53.7(3) 6_565 .
N3 Ta1 N3 C1 -54.44(19) 6_565 .
N4 Ta1 N3 C1 -151.09(16) . .
N5 Ta1 N3 C1 38.54(16) . .
N1 Ta1 N3 C1 124.81(16) . .
N1 Ta1 N3 C1 122.4(3) 6_565 .
N3 Ta1 N4 C3 -126.94(5) . .
N3 Ta1 N4 C3 126.94(5) 6_565 .
N5 Ta1 N4 C3 0.000(1) . .
N1 Ta1 N4 C3 -39.39(4) . .
N1 Ta1 N4 C3 39.39(4) 6_565 .
N3 Ta1 N4 C4 53.06(5) . .
N3 Ta1 N4 C4 -53.06(5) 6_565 .
N5 Ta1 N4 C4 180.0 . .
N1 Ta1 N4 C4 140.61(4) . .
N1 Ta1 N4 C4 -140.61(4) 6_565 .
N3 Ta1 N5 C5 45.60(19) . .
N3 Ta1 N5 C5 151.26(19) 6_565 .
N4 Ta1 N5 C5 -81.57(18) . .
N1 Ta1 N5 C5 -42.32(18) . .
N1 Ta1 N5 C5 -120.82(19) 6_565 .
N3 Ta1 N5 C5 -151.26(19) . 6_565
N3 Ta1 N5 C5 -45.60(19) 6_565 6_565
N4 Ta1 N5 C5 81.57(18) . 6_565
N1 Ta1 N5 C5 120.82(19) . 6_565
N1 Ta1 N5 C5 42.32(18) 6_565 6_565
